data_7055240
loop_
_publ_author_name
'Jangir, Ritambhara'
'Antony, Rajendran'
'Murugavel, Ramaswamy'

_publ_section_title
;
 New sterically encumbered arylimido hexamolybdates for organic oxidation
 reactions
;
_journal_issue 2
_journal_name_full 'New J. Chem.'
_journal_page_first 1004
_journal_paper_doi 10.1039/C5NJ02330K
_journal_volume 40
_journal_year 2016
_chemical_formula_sum 'C56 H105.54 Mo6 N4 O18'
_chemical_formula_weight 1698.62
_space_group_crystal_system monoclinic
_space_group_IT_number 14
_space_group_name_Hall '-P 2ybc'
_space_group_name_H-M_alt 'P 1 21/c 1'
_symmetry_space_group_name_Hall '-P 2ybc'
_symmetry_space_group_name_H-M 'P 1 21/c 1'
_atom_sites_solution_hydrogens mixed
_audit_creation_method SHELXL-2014/7
_audit_update_record
;
2015-11-30 deposited with the CCDC.
2015-12-16 downloaded from the CCDC.
;
_cell_angle_alpha 90
_cell_angle_beta 112.883(2)
_cell_angle_gamma 90
_cell_formula_units_Z 4
_cell_length_a 23.8986(5)
_cell_length_b 15.7862(2)
_cell_length_c 20.1555(5)
_cell_measurement_reflns_used 12339
_cell_measurement_temperature 100(2)
_cell_measurement_theta_max 67.072
_cell_measurement_theta_min 3.445
_cell_volume 7005.6(3)
_computing_cell_refinement
;
CrysAlisPro, Agilent Technologies,
Version 1.171.35.21 (release 20-01-2012 CrysAlis171 .NET)
(compiled Jan 23 2012,18:06:46)
;
_computing_data_collection
;
CrysAlisPro, Agilent Technologies,
Version 1.171.35.21 (release 20-01-2012 CrysAlis171 .NET)
(compiled Jan 23 2012,18:06:46)
;
_computing_data_reduction
;
CrysAlisPro, Agilent Technologies,
Version 1.171.35.21 (release 20-01-2012 CrysAlis171 .NET)
(compiled Jan 23 2012,18:06:46)
;
_computing_molecular_graphics
;
O. V. Dolomanov, L. J. Bourhis, R. J. Gildea, J. A. K. Howard and H. Puschmann,
OLEX2: a complete structure solution, refinement and analysis program.
J. Appl. Cryst. (2009). 42, 339-341.
;
_computing_publication_material
;
O. V. Dolomanov, L. J. Bourhis, R. J. Gildea, J. A. K. Howard and H. Puschmann,
OLEX2: a complete structure solution, refinement and analysis program.
J. Appl. Cryst. (2009). 42, 339-341.
;
_computing_structure_refinement 'SHELXL-2014/7 (Sheldrick, 2014)'
_computing_structure_solution 'J. Appl. Cryst. (2007) 40, 786-790'
_diffrn_ambient_temperature 100(2)
_diffrn_detector_area_resol_mean 8.1207
_diffrn_measured_fraction_theta_full 0.986
_diffrn_measured_fraction_theta_max 0.986
_diffrn_measurement_device_type 'SuperNova, Dual, Cu at zero, Eos'
_diffrn_measurement_method '\w scans'
_diffrn_radiation_type CuK\a
_diffrn_radiation_wavelength 1.54184
_diffrn_reflns_av_R_equivalents 0.0669
_diffrn_reflns_av_unetI/netI 0.0621
_diffrn_reflns_laue_measured_fraction_full 0.986
_diffrn_reflns_laue_measured_fraction_max 0.986
_diffrn_reflns_limit_h_max 26
_diffrn_reflns_limit_h_min -28
_diffrn_reflns_limit_k_max 18
_diffrn_reflns_limit_k_min -18
_diffrn_reflns_limit_l_max 22
_diffrn_reflns_limit_l_min -23
_diffrn_reflns_number 51470
_diffrn_reflns_point_group_measured_fraction_full 0.986
_diffrn_reflns_point_group_measured_fraction_max 0.986
_diffrn_reflns_theta_full 67.072
_diffrn_reflns_theta_max 67.072
_diffrn_reflns_theta_min 3.445
_diffrn_source 'SuperNova (Cu) X-ray Source'
_exptl_absorpt_coefficient_mu 9.071
_exptl_absorpt_correction_T_max 0.163
_exptl_absorpt_correction_T_min 0.155
_exptl_absorpt_correction_type gaussian
_exptl_absorpt_process_details
;
CrysAlisPro, Agilent Technologies,
Version 1.171.35.21 (release 20-01-2012 CrysAlis171 .NET)
(compiled Jan 23 2012,18:06:46)
Numerical absorption correction based on gaussian integration over
            a multifaceted crystal model
;
_exptl_crystal_colour Red
_exptl_crystal_density_diffrn 1.610
_exptl_crystal_description Prism
_exptl_crystal_F_000 3462
_exptl_crystal_size_max 0.250
_exptl_crystal_size_mid 0.230
_exptl_crystal_size_min 0.200
_refine_diff_density_max 2.007
_refine_diff_density_min -0.839
_refine_diff_density_rms 0.125
_refine_ls_extinction_method none
_refine_ls_goodness_of_fit_ref 0.967
_refine_ls_hydrogen_treatment mixed
_refine_ls_matrix_type full
_refine_ls_number_parameters 901
_refine_ls_number_reflns 12339
_refine_ls_number_restraints 113
_refine_ls_restrained_S_all 0.972
_refine_ls_R_factor_all 0.0879
_refine_ls_R_factor_gt 0.0546
_refine_ls_shift/su_max 0.001
_refine_ls_shift/su_mean 0.000
_refine_ls_structure_factor_coef Fsqd
_refine_ls_weighting_details 'w=1/[\s^2^(Fo^2^)+(0.0829P)^2^] where P=(Fo^2^+2Fc^2^)/3'
_refine_ls_weighting_scheme calc
_refine_ls_wR_factor_gt 0.1372
_refine_ls_wR_factor_ref 0.1565
_reflns_Friedel_coverage 0.000
_reflns_number_gt 7955
_reflns_number_total 12339
_reflns_threshold_expression 'I > 2\s(I)'
_cod_data_source_file c5nj02330k2.cif
_cod_data_source_block 3
_cod_depositor_comments 'Adding full bibliography for 7055238--7055240.cif.'
_cod_database_code 7055240
_shelx_shelxl_version_number 2014/7
_shelx_space_group_comment
;
The symmetry employed for this shelxl refinement is uniquely defined
by the following loop, which should always be used as a source of
symmetry information in preference to the above space-group names.
They are only intended as comments.
;
_shelx_estimated_absorpt_t_min 0.210
_shelx_estimated_absorpt_t_max 0.264

loop_
_space_group_symop_operation_xyz
'x, y, z'
'-x, y+1/2, -z+1/2'
'-x, -y, -z'
'x, -y-1/2, z-1/2'

loop_
_atom_site_label
_atom_site_type_symbol
_atom_site_fract_x
_atom_site_fract_y
_atom_site_fract_z
_atom_site_U_iso_or_equiv
_atom_site_adp_type
_atom_site_occupancy
_atom_site_site_symmetry_order
_atom_site_calc_flag
_atom_site_refinement_flags_posn
_atom_site_refinement_flags_adp
_atom_site_refinement_flags_occupancy
_atom_site_disorder_assembly
_atom_site_disorder_group
Mo1 Mo 0.90650(2) 0.57487(3) 0.74365(3) 0.04044(15) Uani 1 1 d . . . . .
Mo2 Mo 0.70983(2) 0.56855(4) 0.72297(3) 0.04905(17) Uani 1 1 d . . . . .
Mo3 Mo 0.83025(2) 0.46308(3) 0.81804(3) 0.04377(16) Uani 1 1 d . . . . .
Mo4 Mo 0.82975(2) 0.67140(3) 0.82610(3) 0.04465(16) Uani 1 1 d . . . . .
Mo5 Mo 0.78319(3) 0.68088(3) 0.64993(3) 0.04921(17) Uani 1 1 d . . . . .
Mo6 Mo 0.78361(3) 0.47133(4) 0.64102(3) 0.05221(18) Uani 1 1 d . . . . .
O1 O 0.80471(18) 0.5718(2) 0.7337(2) 0.0386(10) Uani 1 1 d . . . . .
O2 O 0.86751(19) 0.6580(3) 0.6704(3) 0.0465(11) Uani 1 1 d . . . . .
O3 O 0.90552(18) 0.6550(3) 0.8123(2) 0.0404(10) Uani 1 1 d . . . . .
O4 O 0.7074(2) 0.4866(3) 0.6520(3) 0.0542(12) Uani 1 1 d . . . . .
O5 O 0.74697(19) 0.4834(3) 0.7980(3) 0.0494(11) Uani 1 1 d . . . . .
O6 O 0.8499(2) 0.7448(3) 0.8926(3) 0.0556(13) Uani 1 1 d . . . . .
O7 O 0.8480(2) 0.5664(3) 0.8768(2) 0.0475(11) Uani 1 1 d . . . . .
O8 O 0.7470(2) 0.6548(3) 0.8016(3) 0.0521(12) Uani 1 1 d . . . . .
O9 O 0.90622(18) 0.4872(3) 0.8086(2) 0.0429(11) Uani 1 1 d . . . . .
O10 O 0.9797(2) 0.5775(3) 0.7502(3) 0.0536(12) Uani 1 1 d . . . . .
O11 O 0.7081(2) 0.6592(3) 0.6563(3) 0.0558(13) Uani 1 1 d . . . . .
O12 O 0.8505(2) 0.3850(3) 0.8794(3) 0.0580(13) Uani 1 1 d . . . . .
O13 O 0.8082(2) 0.7408(3) 0.7383(2) 0.0519(12) Uani 1 1 d . . . . .
O14 O 0.7680(2) 0.5775(3) 0.5916(3) 0.0555(13) Uani 1 1 d . . . . .
O15 O 0.8063(2) 0.4033(3) 0.7290(3) 0.0531(13) Uani 1 1 d . . . . .
O16 O 0.8678(2) 0.4922(3) 0.6680(3) 0.0524(12) Uani 1 1 d . . . . .
O17 O 0.7673(2) 0.7571(3) 0.5865(3) 0.0662(14) Uani 1 1 d . . . . .
N N 0.6347(3) 0.5736(4) 0.7162(4) 0.0583(16) Uani 1 1 d . . . . .
O19 O 0.7660(3) 0.3997(3) 0.5733(3) 0.0773(17) Uani 1 1 d . . . . .
C C 0.5788(3) 0.5913(4) 0.7169(4) 0.0509(18) Uani 1 1 d . . . . .
C2 C 0.5021(3) 0.5596(4) 0.7613(4) 0.0495(17) Uani 1 1 d . . . . .
H2 H 0.4866 0.5246 0.7886 0.059 Uiso 1 1 calc R U . . .
C3 C 0.4695(3) 0.6325(4) 0.7276(4) 0.0527(18) Uani 1 1 d . . . . .
C14 C 0.5453(3) 0.6638(5) 0.6790(4) 0.063(2) Uani 1 1 d D . . . .
C20 C 0.4925(3) 0.6820(5) 0.6863(4) 0.0563(19) Uani 1 1 d . . . . .
H20 H 0.4701 0.7304 0.6624 0.068 Uiso 1 1 calc R U . . .
C0DA C 0.4057(10) 0.6575(17) 0.7269(13) 0.056(5) Uani 0.65(3) 1 d . U P A 1
C1AA C 0.5898(3) 0.4554(5) 0.7864(4) 0.059(2) Uani 1 1 d . . . . .
H1A H 0.6343 0.4680 0.8091 0.071 Uiso 1 1 calc R U . . .
C3AA C 0.5717(4) 0.4139(5) 0.8412(5) 0.081(3) Uani 1 1 d . . . . .
H3AA H 0.5297 0.3938 0.8184 0.122 Uiso 1 1 calc R U . . .
H3AB H 0.5748 0.4548 0.8791 0.122 Uiso 1 1 calc R U . . .
H3AC H 0.5987 0.3658 0.8624 0.122 Uiso 1 1 calc R U . . .
C4AA C 0.5791(4) 0.3931(5) 0.7239(5) 0.084(3) Uani 1 1 d . . . . .
H4AA H 0.6044 0.3426 0.7420 0.127 Uiso 1 1 calc R U . . .
H4AB H 0.5899 0.4203 0.6868 0.127 Uiso 1 1 calc R U . . .
H4AC H 0.5362 0.3765 0.7032 0.127 Uiso 1 1 calc R U . . .
C2AA C 0.5566(3) 0.5375(4) 0.7557(4) 0.0477(17) Uani 1 1 d . . . . .
N1AA N 0.9577(3) 0.8331(3) 0.6057(3) 0.0519(15) Uani 1 1 d . . . . .
N0AA N 0.7032(3) 0.5999(4) 0.3874(3) 0.0576(16) Uani 1 1 d . . . . .
C6AA C 0.8907(3) 0.8352(4) 0.5610(4) 0.0544(19) Uani 1 1 d . . . . .
H6AA H 0.8700 0.8003 0.5854 0.065 Uiso 1 1 calc R U . . .
H6AB H 0.8835 0.8079 0.5141 0.065 Uiso 1 1 calc R U . . .
C4 C 0.9770(3) 0.7408(4) 0.6199(4) 0.0468(16) Uani 1 1 d . . . . .
H4A H 0.9500 0.7122 0.6398 0.056 Uiso 1 1 calc R U . . .
H4B H 0.9705 0.7135 0.5733 0.056 Uiso 1 1 calc R U . . .
C5 C 0.9926(3) 0.8760(4) 0.5648(4) 0.0540(19) Uani 1 1 d . . . . .
H5A H 0.9711 0.9292 0.5434 0.065 Uiso 1 1 calc R U . . .
H5B H 1.0333 0.8919 0.6002 0.065 Uiso 1 1 calc R U . . .
C6 C 0.9417(4) 0.8505(4) 0.7239(4) 0.0548(19) Uani 1 1 d . . . . .
H6A H 0.8972 0.8584 0.6993 0.066 Uiso 1 1 calc R U . . .
H6B H 0.9498 0.7895 0.7343 0.066 Uiso 1 1 calc R U . . .
C7 C 0.7697(3) 0.6185(5) 0.4348(4) 0.0539(19) Uani 1 1 d . . . . .
H7E H 0.7856 0.6593 0.4091 0.065 Uiso 1 1 calc R U . . .
H7F H 0.7713 0.6463 0.4795 0.065 Uiso 1 1 calc R U . . .
C8 C 0.8746(3) 0.5702(5) 0.5043(4) 0.0548(18) Uani 1 1 d . . . . .
H8C H 0.8733 0.5962 0.5484 0.066 Uiso 1 1 calc R U . . .
H8D H 0.8893 0.6136 0.4795 0.066 Uiso 1 1 calc R U . . .
C9 C 0.6701(4) 0.6834(5) 0.3646(4) 0.060(2) Uani 1 1 d . . . . .
H9B H 0.6930 0.7189 0.3434 0.073 Uiso 1 1 calc R U . . .
H9C H 0.6298 0.6720 0.3262 0.073 Uiso 1 1 calc R U . . .
C11 C 0.8603(4) 0.9235(4) 0.5458(5) 0.066(2) Uani 1 1 d . . . . .
H11A H 0.8667 0.9515 0.5922 0.079 Uiso 1 1 calc R U . . .
H11B H 0.8799 0.9587 0.5204 0.079 Uiso 1 1 calc R U . . .
C12 C 1.0009(3) 0.8254(4) 0.5056(4) 0.0497(17) Uani 1 1 d . . . . .
H12A H 0.9613 0.8023 0.4727 0.060 Uiso 1 1 calc R U . . .
H12B H 1.0287 0.7774 0.5268 0.060 Uiso 1 1 calc R U . . .
C13 C 1.0417(4) 0.7261(5) 0.6705(4) 0.064(2) Uani 1 1 d . . . . .
H13A H 1.0455 0.7338 0.7208 0.077 Uiso 1 1 calc R U . . .
H13B H 1.0685 0.7680 0.6608 0.077 Uiso 1 1 calc R U . . .
C5AA C 0.8111(3) 0.5422(5) 0.4552(4) 0.0575(19) Uani 1 1 d . . . . .
H5AA H 0.8122 0.5153 0.4114 0.069 Uiso 1 1 calc R U . . .
H5AB H 0.7956 0.5001 0.4803 0.069 Uiso 1 1 calc R U . . .
C15 C 0.6988(4) 0.5493(5) 0.3222(4) 0.064(2) Uani 1 1 d . . . . .
H15A H 0.6552 0.5421 0.2913 0.077 Uiso 1 1 calc R U . . .
H15B H 0.7156 0.4922 0.3386 0.077 Uiso 1 1 calc R U . . .
C16 C 0.7304(4) 0.5849(5) 0.2759(4) 0.069(2) Uani 1 1 d . . . . .
H16A H 0.7135 0.6413 0.2571 0.082 Uiso 1 1 calc R U . . .
H16B H 0.7744 0.5915 0.3051 0.082 Uiso 1 1 calc R U . . .
C19 C 0.6609(4) 0.7340(5) 0.4233(4) 0.069(2) Uani 1 1 d . . . . .
H19A H 0.6376 0.6996 0.4448 0.083 Uiso 1 1 calc R U . . .
H19B H 0.7009 0.7470 0.4618 0.083 Uiso 1 1 calc R U . . .
C7AA C 0.9728(4) 0.8807(5) 0.6756(4) 0.059(2) Uani 1 1 d . . . . .
H7AA H 0.9624 0.9411 0.6641 0.070 Uiso 1 1 calc R U . . .
H7AB H 1.0173 0.8775 0.7031 0.070 Uiso 1 1 calc R U . . .
C9DA C 0.3625(12) 0.690(2) 0.6671(11) 0.054(5) Uani 0.65(3) 1 d . U P A 1
H9D H 0.3683 0.6931 0.6232 0.065 Uiso 0.65(3) 1 calc R U P A 1
C0EA C 0.3017(7) 0.7152(14) 0.7358(11) 0.049(3) Uani 0.65(3) 1 d D U P A 1
C2BA C 0.3075(8) 0.7186(10) 0.6720(9) 0.046(3) Uani 0.65(3) 1 d . U P A 1
C10B C 0.4023(9) 0.6564(16) 0.7934(10) 0.044(4) Uani 0.65(3) 1 d . U P A 1
H10 H 0.4352 0.6354 0.8343 0.053 Uiso 0.65(3) 1 calc R U P A 1
C8DA C 0.3486(9) 0.6871(16) 0.8000(10) 0.050(4) Uani 0.65(3) 1 d . U P A 1
C8AA C 0.5698(4) 0.7157(5) 0.6339(5) 0.092(3) Uani 1 1 d D . . . .
H8A H 0.5965 0.6780 0.6191 0.111 Uiso 0.543(13) 1 calc R U P B 1
N2 N 0.2480(6) 0.7445(7) 0.7421(10) 0.060(4) Uani 0.65(3) 1 d D U P A 1
C9AA C 0.2571(8) 0.7510(13) 0.6040(10) 0.054(4) Uani 0.65(3) 1 d . U P A 1
H9A H 0.2417 0.8051 0.6166 0.065 Uiso 0.65(3) 1 calc R U P A 1
C1EA C 0.3409(9) 0.6899(10) 0.8718(10) 0.064(4) Uani 0.65(3) 1 d . U P A 1
H1E H 0.2977 0.6770 0.8632 0.077 Uiso 0.65(3) 1 calc R U P A 1
C0BA C 0.2749(7) 0.7696(9) 0.5403(10) 0.056(4) Uani 0.65(3) 1 d . U P A 1
H0BA H 0.3084 0.8104 0.5551 0.084 Uiso 0.65(3) 1 calc R U P A 1
H0BB H 0.2400 0.7934 0.5005 0.084 Uiso 0.65(3) 1 calc R U P A 1
H0BC H 0.2877 0.7170 0.5246 0.084 Uiso 0.65(3) 1 calc R U P A 1
C3EA C 0.3845(9) 0.6239(10) 0.9299(8) 0.065(5) Uani 0.65(3) 1 d . U P A 1
H3EA H 0.3800 0.5676 0.9080 0.097 Uiso 0.65(3) 1 calc R U P A 1
H3EB H 0.3733 0.6215 0.9717 0.097 Uiso 0.65(3) 1 calc R U P A 1
H3EC H 0.4268 0.6425 0.9453 0.097 Uiso 0.65(3) 1 calc R U P A 1
C1BA C 0.2038(8) 0.6881(13) 0.5781(11) 0.067(5) Uani 0.65(3) 1 d . U P A 1
H1BA H 0.2183 0.6328 0.5694 0.101 Uiso 0.65(3) 1 calc R U P A 1
H1BB H 0.1724 0.7090 0.5333 0.101 Uiso 0.65(3) 1 calc R U P A 1
H1BC H 0.1868 0.6824 0.6149 0.101 Uiso 0.65(3) 1 calc R U P A 1
C2EA C 0.3565(9) 0.7780(10) 0.9039(10) 0.077(5) Uani 0.65(3) 1 d . U P A 1
H2EA H 0.4000 0.7884 0.9180 0.116 Uiso 0.65(3) 1 calc R U P A 1
H2EB H 0.3462 0.7823 0.9463 0.116 Uiso 0.65(3) 1 calc R U P A 1
H2EC H 0.3333 0.8201 0.8681 0.116 Uiso 0.65(3) 1 calc R U P A 1
C1 C 1.0272(3) 0.8828(5) 0.4637(4) 0.0557(19) Uani 1 1 d . . . . .
H1B H 0.9949 0.9214 0.4328 0.067 Uiso 1 1 calc R U . . .
H1C H 1.0598 0.9180 0.4982 0.067 Uiso 1 1 calc R U . . .
C7EA C 0.6844(18) 0.526(3) 0.432(3) 0.054(3) Uiso 0.189(11) 1 d D . P C 2
H7EA H 0.7093 0.4742 0.4360 0.065 Uiso 0.189(11) 1 calc R U P C 2
H7EB H 0.6906 0.5454 0.4807 0.065 Uiso 0.189(11) 1 calc R U P C 2
C1CA C 0.7927(4) 0.9183(5) 0.5008(5) 0.071(2) Uani 1 1 d . . . . .
H1CA H 0.7862 0.8873 0.4557 0.085 Uiso 1 1 calc R U . . .
H1CB H 0.7727 0.8860 0.5275 0.085 Uiso 1 1 calc R U . . .
C3CA C 1.0528(3) 0.8342(5) 0.4168(4) 0.063(2) Uani 1 1 d . . . . .
H3CA H 1.0205 0.8001 0.3817 0.094 Uiso 1 1 calc R U . . .
H3CB H 1.0855 0.7969 0.4471 0.094 Uiso 1 1 calc R U . . .
H3CC H 1.0688 0.8742 0.3914 0.094 Uiso 1 1 calc R U . . .
C3DA C 0.9187(4) 0.4955(5) 0.5252(4) 0.069(2) Uani 1 1 d . . . . .
H3DA H 0.9185 0.4680 0.4816 0.103 Uiso 1 1 calc R U . . .
H3DB H 0.9061 0.4547 0.5534 0.103 Uiso 1 1 calc R U . . .
H3DC H 0.9597 0.5159 0.5541 0.103 Uiso 1 1 calc R U . . .
C4CA C 0.9649(5) 0.8999(5) 0.7929(5) 0.077(3) Uani 1 1 d . . . . .
H4CA H 0.9589 0.9611 0.7814 0.093 Uiso 1 1 calc R U . . .
H4CB H 1.0091 0.8898 0.8177 0.093 Uiso 1 1 calc R U . . .
C5CA C 0.9343(4) 0.8775(5) 0.8437(5) 0.075(3) Uani 1 1 d . . . . .
H5CA H 0.8911 0.8923 0.8213 0.112 Uiso 1 1 calc R U . . .
H5CB H 0.9534 0.9092 0.8887 0.112 Uiso 1 1 calc R U . . .
H5CC H 0.9385 0.8166 0.8538 0.112 Uiso 1 1 calc R U . . .
C8CA C 0.7211(5) 0.5255(5) 0.2146(5) 0.076(3) Uani 1 1 d . . . . .
H8CA H 0.7384 0.4696 0.2342 0.092 Uiso 1 1 calc R U . . .
H8CB H 0.6769 0.5178 0.1871 0.092 Uiso 1 1 calc R U . . .
C6CA C 1.0615(4) 0.6372(5) 0.6609(5) 0.073(2) Uani 1 1 d . . . . .
H6CA H 1.0665 0.6344 0.6144 0.087 Uiso 1 1 calc R U . . .
H6CB H 1.0290 0.5970 0.6584 0.087 Uiso 1 1 calc R U . . .
C0 C 0.6169(18) 0.507(3) 0.388(2) 0.069(3) Uiso 0.189(11) 1 d D . P C 2
H0A H 0.6097 0.4907 0.3378 0.082 Uiso 0.189(11) 1 calc R U P C 2
H0B H 0.5911 0.5558 0.3875 0.082 Uiso 0.189(11) 1 calc R U P C 2
C2CA C 0.7640(5) 1.0049(6) 0.4824(5) 0.094(3) Uani 1 1 d . . . . .
H2CA H 0.7774 1.0325 0.4476 0.142 Uiso 1 1 calc R U . . .
H2CB H 0.7762 1.0393 0.5263 0.142 Uiso 1 1 calc R U . . .
H2CC H 0.7197 0.9991 0.4615 0.142 Uiso 1 1 calc R U . . .
C1DA C 0.6141(5) 0.8635(6) 0.4515(5) 0.104(4) Uani 1 1 d . . . . .
H1DA H 0.5893 0.9130 0.4287 0.156 Uiso 1 1 calc R U . . .
H1DB H 0.6521 0.8823 0.4896 0.156 Uiso 1 1 calc R U . . .
H1DC H 0.5917 0.8274 0.4723 0.156 Uiso 1 1 calc R U . . .
C7CA C 0.7492(6) 0.5554(6) 0.1649(6) 0.103(4) Uani 1 1 d . . . . .
H7CA H 0.7259 0.6034 0.1367 0.155 Uiso 1 1 calc R U . . .
H7CB H 0.7491 0.5093 0.1323 0.155 Uiso 1 1 calc R U . . .
H7CC H 0.7911 0.5732 0.1928 0.155 Uiso 1 1 calc R U . . .
C2DA C 0.6283(5) 0.8135(6) 0.3952(5) 0.093(3) Uani 1 1 d . . . . .
H2DA H 0.5897 0.8003 0.3543 0.111 Uiso 1 1 calc R U . . .
H2DB H 0.6531 0.8491 0.3767 0.111 Uiso 1 1 calc R U . . .
C18 C 1.1206(4) 0.6091(7) 0.7207(7) 0.113(4) Uani 1 1 d . . . . .
H18A H 1.1294 0.5505 0.7122 0.170 Uiso 1 1 calc R U . . .
H18B H 1.1165 0.6128 0.7672 0.170 Uiso 1 1 calc R U . . .
H18C H 1.1538 0.6460 0.7214 0.170 Uiso 1 1 calc R U . . .
C9EA C 0.6058(6) 0.7897(7) 0.6695(7) 0.061(4) Uiso 0.543(13) 1 d D . P B 1
H9EA H 0.5793 0.8321 0.6778 0.092 Uiso 0.543(13) 1 calc R U P B 1
H9EB H 0.6250 0.8140 0.6388 0.092 Uiso 0.543(13) 1 calc R U P B 1
H9EC H 0.6372 0.7726 0.7157 0.092 Uiso 0.543(13) 1 calc R U P B 1
C0FA C 0.5169(6) 0.7458(9) 0.5641(6) 0.068(5) Uiso 0.543(13) 1 d D . P B 1
H0FA H 0.4934 0.6967 0.5384 0.102 Uiso 0.543(13) 1 calc R U P B 1
H0FB H 0.5336 0.7756 0.5332 0.102 Uiso 0.543(13) 1 calc R U P B 1
H0FC H 0.4904 0.7842 0.5768 0.102 Uiso 0.543(13) 1 calc R U P B 1
C9CA C 0.604(2) 0.431(3) 0.429(2) 0.078(3) Uiso 0.189(11) 1 d D . P C 2
H9CA H 0.5711 0.3967 0.3949 0.094 Uiso 0.189(11) 1 calc R U P C 2
H9CB H 0.6412 0.3953 0.4480 0.094 Uiso 0.189(11) 1 calc R U P C 2
C4EA C 0.587(3) 0.458(4) 0.492(3) 0.112(5) Uiso 0.189(11) 1 d D . P C 2
H4E1 H 0.5799 0.4071 0.5155 0.169 Uiso 0.189(11) 1 calc R U P C 2
H4E2 H 0.6203 0.4908 0.5267 0.169 Uiso 0.189(11) 1 calc R U P C 2
H4E3 H 0.5502 0.4923 0.4736 0.169 Uiso 0.189(11) 1 calc R U P C 2
C9BA C 0.5702(12) 0.6875(13) 0.5646(9) 0.117(10) Uiso 0.457(13) 1 d D . P B 2
H9BA H 0.5973 0.6386 0.5725 0.176 Uiso 0.457(13) 1 calc R U P B 2
H9BB H 0.5845 0.7337 0.5428 0.176 Uiso 0.457(13) 1 calc R U P B 2
H9BC H 0.5290 0.6713 0.5323 0.176 Uiso 0.457(13) 1 calc R U P B 2
C0CA C 0.5575(11) 0.8112(7) 0.6313(12) 0.097(8) Uiso 0.457(13) 1 d D . P B 2
H0CA H 0.5140 0.8217 0.6049 0.145 Uiso 0.457(13) 1 calc R U P B 2
H0CB H 0.5805 0.8399 0.6069 0.145 Uiso 0.457(13) 1 calc R U P B 2
H0CC H 0.5701 0.8332 0.6805 0.145 Uiso 0.457(13) 1 calc R U P B 2
C6EA C 0.5776(7) 0.5426(9) 0.5032(7) 0.112(5) Uiso 0.811(11) 1 d D . P C 1
H6EA H 0.5467 0.5852 0.4786 0.169 Uiso 0.811(11) 1 calc R U P C 1
H6EB H 0.6162 0.5710 0.5307 0.169 Uiso 0.811(11) 1 calc R U P C 1
H6EC H 0.5648 0.5096 0.5360 0.169 Uiso 0.811(11) 1 calc R U P C 1
C5EA C 0.5857(5) 0.4844(7) 0.4483(6) 0.078(3) Uiso 0.811(11) 1 d D . P C 1
H5EA H 0.5468 0.4556 0.4206 0.094 Uiso 0.811(11) 1 calc R U P C 1
H5EB H 0.6162 0.4405 0.4732 0.094 Uiso 0.811(11) 1 calc R U P C 1
C7BA C 0.3638(17) 0.684(3) 0.6895(19) 0.034(6) Uani 0.35(3) 1 d . U P A 2
H7B H 0.3614 0.6854 0.6413 0.041 Uiso 0.35(3) 1 calc R U P A 2
C10A C 0.416(2) 0.644(4) 0.815(2) 0.055(8) Uani 0.35(3) 1 d . U P A 2
H10A H 0.4475 0.6171 0.8532 0.066 Uiso 0.35(3) 1 calc R U P A 2
C4BA C 0.366(2) 0.674(3) 0.826(2) 0.058(7) Uani 0.35(3) 1 d . U P A 2
C5BA C 0.3159(17) 0.713(3) 0.769(2) 0.053(6) Uani 0.35(3) 1 d D U P A 2
C6BA C 0.3169(16) 0.708(3) 0.700(2) 0.068(9) Uani 0.35(3) 1 d . U P A 2
N2AA N 0.2696(14) 0.740(2) 0.790(2) 0.085(10) Uani 0.35(3) 1 d D U P A 2
C8BA C 0.3701(16) 0.676(2) 0.9034(19) 0.065(7) Uani 0.35(3) 1 d . U P A 2
H8B H 0.3282 0.6651 0.9012 0.078 Uiso 0.35(3) 1 calc R U P A 2
C5DA C 0.390(2) 0.765(3) 0.940(2) 0.15(2) Uani 0.35(3) 1 d . U P A 2
H5DA H 0.4195 0.7905 0.9233 0.226 Uiso 0.35(3) 1 calc R U P A 2
H5DB H 0.4076 0.7586 0.9920 0.226 Uiso 0.35(3) 1 calc R U P A 2
H5DC H 0.3539 0.8021 0.9261 0.226 Uiso 0.35(3) 1 calc R U P A 2
C4DA C 0.414(2) 0.598(3) 0.952(3) 0.17(2) Uani 0.35(3) 1 d . U P A 2
H4DA H 0.4054 0.5461 0.9233 0.249 Uiso 0.35(3) 1 calc R U P A 2
H4DB H 0.4067 0.5894 0.9957 0.249 Uiso 0.35(3) 1 calc R U P A 2
H4DC H 0.4571 0.6136 0.9650 0.249 Uiso 0.35(3) 1 calc R U P A 2
C7DA C 0.2062(15) 0.686(3) 0.617(2) 0.075(10) Uani 0.35(3) 1 d . U P A 2
H7DA H 0.2166 0.6313 0.6024 0.113 Uiso 0.35(3) 1 calc R U P A 2
H7DB H 0.1716 0.7107 0.5775 0.113 Uiso 0.35(3) 1 calc R U P A 2
H7DC H 0.1953 0.6782 0.6590 0.113 Uiso 0.35(3) 1 calc R U P A 2
C6DA C 0.2615(15) 0.747(3) 0.638(2) 0.067(9) Uani 0.35(3) 1 d . U P A 2
H6D H 0.2499 0.7975 0.6592 0.080 Uiso 0.35(3) 1 calc R U P A 2
C7' C 0.2709(15) 0.780(2) 0.574(2) 0.073(10) Uani 0.35(3) 1 d . U P A 2
H7A H 0.3012 0.8249 0.5891 0.109 Uiso 0.35(3) 1 calc R U P A 2
H7C H 0.2325 0.8018 0.5392 0.109 Uiso 0.35(3) 1 calc R U P A 2
H7D H 0.2852 0.7336 0.5520 0.109 Uiso 0.35(3) 1 calc R U P A 2
C3BA C 0.4197(14) 0.655(2) 0.7433(19) 0.027(6) Uani 0.35(3) 1 d . U P A 2
C0AA C 0.6066(4) 0.5343(7) 0.3961(6) 0.069(3) Uiso 0.811(11) 1 d D . P C 1
H0AA H 0.5981 0.5011 0.3515 0.082 Uiso 0.811(11) 1 calc R U P C 1
H0AB H 0.5843 0.5886 0.3828 0.082 Uiso 0.811(11) 1 calc R U P C 1
C8EA C 0.6745(4) 0.5510(6) 0.4332(6) 0.054(3) Uiso 0.811(11) 1 d D . P C 1
H8EA H 0.6957 0.4960 0.4476 0.065 Uiso 0.811(11) 1 calc R U P C 1
H8EB H 0.6819 0.5837 0.4778 0.065 Uiso 0.811(11) 1 calc R U P C 1
H2A H 0.234(4) 0.785(5) 0.711(4) 0.065 Uiso 0.65(3) 1 d D U P A 1
H2B H 0.259(5) 0.768(7) 0.784(3) 0.065 Uiso 0.65(3) 1 d D U P A 1
H2AA H 0.2312(17) 0.735(16) 0.765(6) 0.065 Uiso 0.35(3) 1 d D U P A 2
H2AB H 0.274(3) 0.750(14) 0.834(3) 0.065 Uiso 0.35(3) 1 d D U P A 2

loop_
_atom_site_aniso_label
_atom_site_aniso_U_11
_atom_site_aniso_U_22
_atom_site_aniso_U_33
_atom_site_aniso_U_23
_atom_site_aniso_U_13
_atom_site_aniso_U_12
Mo1 0.0351(3) 0.0401(3) 0.0533(3) 0.0008(2) 0.0250(2) -0.0007(2)
Mo2 0.0275(3) 0.0545(3) 0.0640(4) 0.0024(3) 0.0165(3) 0.0029(2)
Mo3 0.0309(3) 0.0460(3) 0.0575(4) 0.0104(3) 0.0205(3) 0.0005(2)
Mo4 0.0370(3) 0.0480(3) 0.0501(3) -0.0083(2) 0.0182(3) 0.0032(2)
Mo5 0.0441(3) 0.0482(3) 0.0505(4) 0.0077(3) 0.0131(3) 0.0012(2)
Mo6 0.0493(4) 0.0495(3) 0.0569(4) -0.0130(3) 0.0196(3) -0.0086(3)
O1 0.034(2) 0.037(2) 0.048(3) -0.0003(19) 0.020(2) 0.0006(17)
O2 0.035(2) 0.050(2) 0.057(3) -0.002(2) 0.021(2) -0.0036(19)
O3 0.028(2) 0.049(2) 0.045(3) 0.002(2) 0.0154(19) 0.0008(18)
O4 0.033(2) 0.061(3) 0.063(3) -0.009(2) 0.012(2) -0.009(2)
O5 0.027(2) 0.061(3) 0.067(3) 0.008(2) 0.026(2) 0.001(2)
O6 0.057(3) 0.057(3) 0.055(3) -0.009(2) 0.025(3) 0.002(2)
O7 0.042(3) 0.059(3) 0.047(3) 0.003(2) 0.023(2) 0.002(2)
O8 0.038(3) 0.061(3) 0.066(3) -0.002(2) 0.029(2) 0.011(2)
O9 0.028(2) 0.043(2) 0.060(3) 0.012(2) 0.021(2) 0.0008(18)
O10 0.043(3) 0.057(3) 0.070(3) -0.003(2) 0.033(3) -0.005(2)
O11 0.032(2) 0.070(3) 0.061(3) 0.013(3) 0.014(2) 0.010(2)
O12 0.044(3) 0.056(3) 0.080(4) 0.020(3) 0.030(3) 0.000(2)
O13 0.052(3) 0.041(2) 0.059(3) 0.000(2) 0.017(2) 0.006(2)
O14 0.051(3) 0.067(3) 0.044(3) -0.006(2) 0.014(2) -0.009(2)
O15 0.048(3) 0.037(2) 0.074(4) -0.001(2) 0.023(3) -0.0071(19)
O16 0.048(3) 0.053(3) 0.064(3) -0.012(2) 0.031(2) -0.006(2)
O17 0.060(3) 0.068(3) 0.062(3) 0.013(3) 0.014(3) -0.001(3)
N 0.032(3) 0.070(4) 0.072(4) 0.003(3) 0.020(3) 0.007(3)
O19 0.084(4) 0.071(3) 0.075(4) -0.027(3) 0.030(3) -0.021(3)
C 0.035(4) 0.059(4) 0.056(5) 0.003(3) 0.015(3) 0.005(3)
C2 0.046(4) 0.049(4) 0.050(4) -0.004(3) 0.015(3) -0.010(3)
C3 0.037(4) 0.053(4) 0.059(5) -0.008(4) 0.009(3) -0.001(3)
C14 0.050(5) 0.067(5) 0.072(5) 0.019(4) 0.026(4) 0.011(4)
C20 0.039(4) 0.068(4) 0.062(5) 0.018(4) 0.019(4) 0.014(3)
C0DA 0.043(10) 0.069(10) 0.053(11) -0.009(9) 0.016(8) 0.003(9)
C1AA 0.043(4) 0.062(4) 0.066(5) 0.011(4) 0.014(4) 0.007(3)
C3AA 0.086(7) 0.071(5) 0.086(7) 0.028(5) 0.034(6) 0.025(5)
C4AA 0.094(7) 0.054(5) 0.095(7) -0.009(5) 0.026(6) 0.017(5)
C2AA 0.040(4) 0.053(4) 0.045(4) 0.002(3) 0.012(3) 0.001(3)
N1AA 0.057(4) 0.052(3) 0.054(4) -0.012(3) 0.030(3) -0.022(3)
N0AA 0.051(4) 0.070(4) 0.050(4) -0.007(3) 0.017(3) -0.015(3)
C6AA 0.064(5) 0.059(4) 0.050(4) -0.009(4) 0.032(4) -0.016(4)
C4 0.052(4) 0.054(4) 0.044(4) -0.011(3) 0.028(3) -0.015(3)
C5 0.054(4) 0.056(4) 0.055(5) -0.006(3) 0.024(4) -0.022(3)
C6 0.071(5) 0.052(4) 0.050(4) -0.010(3) 0.033(4) -0.023(4)
C7 0.045(4) 0.068(4) 0.042(4) -0.003(3) 0.010(3) -0.016(3)
C8 0.046(4) 0.067(4) 0.060(5) -0.002(4) 0.031(4) -0.010(3)
C9 0.053(5) 0.071(5) 0.050(5) 0.002(4) 0.013(4) -0.009(4)
C11 0.095(7) 0.054(4) 0.062(5) 0.002(4) 0.045(5) -0.002(4)
C12 0.036(4) 0.061(4) 0.055(4) -0.001(4) 0.022(3) -0.011(3)
C13 0.056(5) 0.079(5) 0.061(5) -0.005(4) 0.028(4) -0.025(4)
C5AA 0.046(4) 0.059(4) 0.072(5) -0.003(4) 0.029(4) -0.015(3)
C15 0.050(5) 0.077(5) 0.052(5) 0.000(4) 0.005(4) -0.018(4)
C16 0.082(6) 0.073(5) 0.052(5) -0.016(4) 0.028(4) -0.025(4)
C19 0.068(6) 0.082(5) 0.051(5) 0.005(4) 0.016(4) 0.005(4)
C7AA 0.069(5) 0.061(4) 0.053(5) -0.015(4) 0.032(4) -0.024(4)
C9DA 0.048(8) 0.064(11) 0.049(9) 0.010(9) 0.017(7) 0.002(7)
C0EA 0.029(7) 0.041(7) 0.073(8) -0.014(10) 0.015(7) -0.004(6)
C2BA 0.042(6) 0.027(5) 0.068(7) 0.001(6) 0.019(6) 0.002(5)
C10B 0.042(8) 0.039(9) 0.047(8) 0.004(8) 0.013(7) 0.001(6)
C8DA 0.051(10) 0.041(12) 0.062(8) -0.005(9) 0.026(8) -0.003(8)
C8AA 0.078(6) 0.093(6) 0.131(9) 0.063(6) 0.068(7) 0.044(5)
N2 0.047(7) 0.052(6) 0.093(11) -0.002(7) 0.042(7) 0.001(5)
C9AA 0.041(6) 0.043(6) 0.072(8) 0.003(7) 0.015(6) 0.008(4)
C1EA 0.063(10) 0.068(8) 0.072(9) -0.012(7) 0.038(8) -0.004(7)
C0BA 0.050(7) 0.050(6) 0.064(8) -0.003(6) 0.017(6) 0.016(5)
C3EA 0.088(13) 0.059(8) 0.062(9) -0.011(6) 0.045(8) -0.011(7)
C1BA 0.047(7) 0.065(7) 0.077(11) 0.003(9) 0.011(8) 0.003(5)
C2EA 0.101(14) 0.072(7) 0.068(11) -0.017(7) 0.043(10) -0.002(8)
C1 0.046(4) 0.072(5) 0.048(4) 0.005(4) 0.017(3) -0.015(4)
C1CA 0.074(6) 0.074(5) 0.083(6) 0.023(5) 0.050(5) 0.022(4)
C3CA 0.038(4) 0.092(6) 0.052(5) 0.017(4) 0.011(3) 0.005(4)
C3DA 0.062(5) 0.082(5) 0.069(5) -0.001(5) 0.033(4) -0.002(4)
C4CA 0.107(7) 0.068(5) 0.080(6) -0.031(5) 0.061(6) -0.043(5)
C5CA 0.094(7) 0.075(5) 0.069(6) -0.020(5) 0.047(5) -0.026(5)
C8CA 0.092(7) 0.073(5) 0.073(6) -0.004(5) 0.042(5) -0.015(5)
C6CA 0.061(5) 0.078(5) 0.086(6) 0.004(5) 0.036(5) -0.004(4)
C2CA 0.122(9) 0.087(6) 0.097(8) 0.034(6) 0.067(7) 0.033(6)
C1DA 0.145(11) 0.094(7) 0.087(7) 0.019(6) 0.062(7) 0.051(7)
C7CA 0.154(11) 0.087(7) 0.087(8) -0.023(6) 0.066(8) -0.042(7)
C2DA 0.117(9) 0.101(7) 0.054(6) 0.022(5) 0.026(6) 0.023(6)
C18 0.045(5) 0.132(9) 0.155(11) 0.034(8) 0.031(6) 0.003(6)
C7BA 0.022(10) 0.019(10) 0.051(15) 0.003(13) 0.002(10) 0.007(8)
C10A 0.061(19) 0.055(18) 0.053(16) 0.026(16) 0.028(16) 0.015(15)
C4BA 0.08(2) 0.036(15) 0.076(14) 0.001(16) 0.045(15) 0.005(15)
C5BA 0.042(17) 0.038(16) 0.076(15) -0.025(19) 0.019(15) -0.007(13)
C6BA 0.031(10) 0.09(2) 0.082(14) 0.01(2) 0.021(12) 0.025(12)
N2AA 0.055(14) 0.11(2) 0.09(2) -0.03(2) 0.029(14) 0.001(13)
C8BA 0.047(18) 0.082(17) 0.071(14) -0.008(14) 0.030(14) 0.002(14)
C5DA 0.09(3) 0.17(3) 0.13(3) -0.10(3) -0.03(2) 0.01(2)
C4DA 0.19(5) 0.23(4) 0.14(3) 0.12(3) 0.14(4) 0.14(4)
C7DA 0.045(12) 0.087(18) 0.09(3) -0.01(2) 0.017(17) 0.003(12)
C6DA 0.025(10) 0.074(16) 0.098(19) 0.02(2) 0.020(15) 0.018(9)
C7' 0.060(14) 0.085(17) 0.083(18) 0.013(15) 0.040(14) -0.003(12)
C3BA 0.018(8) 0.021(8) 0.028(10) -0.001(7) -0.004(7) 0.000(6)

loop_
_atom_type_symbol
_atom_type_description
_atom_type_scat_dispersion_real
_atom_type_scat_dispersion_imag
_atom_type_scat_source
C C 0.0181 0.0091 'International Tables Vol C Tables 4.2.6.8 and 6.1.1.4'
H H 0.0000 0.0000 'International Tables Vol C Tables 4.2.6.8 and 6.1.1.4'
Mo Mo -0.0483 2.7339 'International Tables Vol C Tables 4.2.6.8 and 6.1.1.4'
N N 0.0311 0.0180 'International Tables Vol C Tables 4.2.6.8 and 6.1.1.4'
O O 0.0492 0.0322 'International Tables Vol C Tables 4.2.6.8 and 6.1.1.4'

loop_
_geom_angle_atom_site_label_1
_geom_angle_atom_site_label_2
_geom_angle_atom_site_label_3
_geom_angle
O10 Mo1 O3 103.4(2)
O10 Mo1 O9 104.0(2)
O3 Mo1 O9 88.76(19)
O10 Mo1 O2 102.7(2)
O3 Mo1 O2 87.96(19)
O9 Mo1 O2 153.13(18)
O10 Mo1 O16 103.8(2)
O3 Mo1 O16 152.78(18)
O9 Mo1 O16 85.6(2)
O2 Mo1 O16 85.2(2)
O10 Mo1 O1 179.6(2)
O3 Mo1 O1 76.66(16)
O9 Mo1 O1 76.40(16)
O2 Mo1 O1 76.90(16)
O16 Mo1 O1 76.13(17)
N Mo2 O4 103.9(3)
N Mo2 O11 99.6(2)
O4 Mo2 O11 89.7(2)
N Mo2 O5 103.6(2)
O4 Mo2 O5 89.2(2)
O11 Mo2 O5 156.36(18)
N Mo2 O8 99.0(2)
O4 Mo2 O8 157.05(18)
O11 Mo2 O8 86.1(2)
O5 Mo2 O8 85.8(2)
N Mo2 O1 175.9(2)
O4 Mo2 O1 79.57(17)
O11 Mo2 O1 78.16(17)
O5 Mo2 O1 78.42(16)
O8 Mo2 O1 77.48(16)
O12 Mo3 O5 105.0(2)
O12 Mo3 O15 103.0(2)
O5 Mo3 O15 88.7(2)
O12 Mo3 O9 101.8(2)
O5 Mo3 O9 153.13(18)
O15 Mo3 O9 87.44(19)
O12 Mo3 O7 103.5(2)
O5 Mo3 O7 87.2(2)
O15 Mo3 O7 153.37(19)
O9 Mo3 O7 84.52(19)
O12 Mo3 O1 178.58(19)
O5 Mo3 O1 76.37(17)
O15 Mo3 O1 77.29(17)
O9 Mo3 O1 76.84(15)
O7 Mo3 O1 76.17(17)
O6 Mo4 O8 104.6(2)
O6 Mo4 O7 103.6(2)
O8 Mo4 O7 91.0(2)
O6 Mo4 O3 102.1(2)
O8 Mo4 O3 153.09(19)
O7 Mo4 O3 85.97(19)
O6 Mo4 O13 103.0(2)
O8 Mo4 O13 87.8(2)
O7 Mo4 O13 152.81(19)
O3 Mo4 O13 83.02(18)
O6 Mo4 O1 178.1(2)
O8 Mo4 O1 77.07(18)
O7 Mo4 O1 77.02(17)
O3 Mo4 O1 76.19(16)
O13 Mo4 O1 76.23(16)
O17 Mo5 O11 104.0(2)
O17 Mo5 O13 104.6(2)
O11 Mo5 O13 89.3(2)
O17 Mo5 O2 101.8(2)
O11 Mo5 O2 153.86(19)
O13 Mo5 O2 88.3(2)
O17 Mo5 O14 101.8(2)
O11 Mo5 O14 86.0(2)
O13 Mo5 O14 153.6(2)
O2 Mo5 O14 84.7(2)
O17 Mo5 O1 177.7(2)
O11 Mo5 O1 76.29(17)
O13 Mo5 O1 77.73(17)
O2 Mo5 O1 77.77(17)
O14 Mo5 O1 75.88(18)
O19 Mo6 O16 104.5(3)
O19 Mo6 O14 103.2(3)
O16 Mo6 O14 88.2(2)
O19 Mo6 O4 103.1(3)
O16 Mo6 O4 152.4(2)
O14 Mo6 O4 87.0(2)
O19 Mo6 O15 105.0(3)
O16 Mo6 O15 86.9(2)
O14 Mo6 O15 151.8(2)
O4 Mo6 O15 84.6(2)
O19 Mo6 O1 178.2(2)
O16 Mo6 O1 77.26(17)
O14 Mo6 O1 76.16(17)
O4 Mo6 O1 75.23(17)
O15 Mo6 O1 75.64(16)
Mo2 O1 Mo3 91.29(15)
Mo2 O1 Mo5 91.00(14)
Mo3 O1 Mo5 177.71(19)
Mo2 O1 Mo4 91.67(15)
Mo3 O1 Mo4 90.06(15)
Mo5 O1 Mo4 89.78(13)
Mo2 O1 Mo6 90.67(14)
Mo3 O1 Mo6 89.84(13)
Mo5 O1 Mo6 90.22(15)
Mo4 O1 Mo6 177.66(19)
Mo2 O1 Mo1 179.2(2)
Mo3 O1 Mo1 89.09(13)
Mo5 O1 Mo1 88.63(14)
Mo4 O1 Mo1 88.99(14)
Mo6 O1 Mo1 88.67(14)
Mo1 O2 Mo5 116.5(2)
Mo1 O3 Mo4 118.1(2)
Mo2 O4 Mo6 114.5(2)
Mo3 O5 Mo2 113.7(2)
Mo4 O7 Mo3 116.7(2)
Mo4 O8 Mo2 113.8(2)
Mo1 O9 Mo3 117.7(2)
Mo5 O11 Mo2 114.6(2)
Mo5 O13 Mo4 116.2(2)
Mo6 O14 Mo5 117.7(2)
Mo3 O15 Mo6 117.2(2)
Mo6 O16 Mo1 117.9(2)
C N Mo2 169.8(6)
N C C2AA 118.0(6)
N C C14 120.0(7)
C2AA C C14 122.0(7)
C2AA C2 C3 121.6(7)
C3BA C3 C20 124.0(15)
C3BA C3 C2 117.5(15)
C20 C3 C2 118.1(7)
C20 C3 C0DA 117.3(11)
C2 C3 C0DA 124.3(12)
C20 C14 C 117.4(7)
C20 C14 C8AA 123.2(7)
C C14 C8AA 119.3(7)
C14 C20 C3 122.9(7)
C9DA C0DA C10B 124(2)
C9DA C0DA C3 121(2)
C10B C0DA C3 114.4(15)
C3AA C1AA C2AA 114.9(7)
C3AA C1AA C4AA 108.8(7)
C2AA C1AA C4AA 108.5(6)
C C2AA C2 117.7(6)
C C2AA C1AA 119.7(7)
C2 C2AA C1AA 122.5(7)
C6AA N1AA C7AA 111.2(6)
C6AA N1AA C4 108.0(5)
C7AA N1AA C4 110.8(6)
C6AA N1AA C5 110.0(6)
C7AA N1AA C5 107.4(5)
C4 N1AA C5 109.5(5)
C15 N0AA C9 110.3(6)
C15 N0AA C7 110.5(6)
C9 N0AA C7 108.3(6)
C15 N0AA C8EA 111.0(6)
C9 N0AA C8EA 108.3(6)
C7 N0AA C8EA 108.4(6)
C15 N0AA C7EA 99.0(18)
C9 N0AA C7EA 124.6(18)
C7 N0AA C7EA 103.6(14)
N1AA C6AA C11 116.6(6)
C13 C4 N1AA 115.6(6)
C12 C5 N1AA 117.1(5)
C4CA C6 C7AA 109.6(6)
C5AA C7 N0AA 115.3(6)
C5AA C8 C3DA 111.2(6)
C19 C9 N0AA 116.1(6)
C1CA C11 C6AA 112.3(6)
C5 C12 C1 109.4(6)
C4 C13 C6CA 110.3(6)
C7 C5AA C8 109.1(6)
N0AA C15 C16 117.3(6)
C8CA C16 C15 109.0(7)
C2DA C19 C9 111.4(7)
N1AA C7AA C6 116.3(5)
C0DA C9DA C2BA 117.7(17)
C2BA C0EA N2 120.4(13)
C2BA C0EA C8DA 123.2(15)
N2 C0EA C8DA 116.4(16)
C0EA C2BA C9DA 119.4(14)
C0EA C2BA C9AA 122.3(15)
C9DA C2BA C9AA 118.2(14)
C0DA C10B C8DA 118.9(14)
C0EA C8DA C10B 116.3(14)
C0EA C8DA C1EA 120.8(16)
C10B C8DA C1EA 122.9(15)
C9EA C8AA C14 115.6(9)
C9BA C8AA C14 124.0(11)
C9BA C8AA C0CA 109.7(11)
C14 C8AA C0CA 116.3(10)
C9EA C8AA C0FA 108.4(8)
C14 C8AA C0FA 110.1(8)
C2BA C9AA C0BA 116.1(14)
C2BA C9AA C1BA 110.5(15)
C0BA C9AA C1BA 107.6(13)
C2EA C1EA C8DA 109.3(14)
C2EA C1EA C3EA 107.5(12)
C8DA C1EA C3EA 112.7(12)
C3CA C1 C12 113.4(6)
C0 C7EA N0AA 106(3)
C2CA C1CA C11 112.1(8)
C6 C4CA C5CA 113.8(7)
C7CA C8CA C16 113.4(7)
C13 C6CA C18 114.0(8)
C7EA C0 C9CA 103(3)
C19 C2DA C1DA 113.2(7)
C4EA C9CA C0 114(4)
C6EA C5EA C0AA 110.9(9)
C6BA C7BA C3BA 127(3)
C4BA C10A C3BA 120(3)
C10A C4BA C5BA 122(3)
C10A C4BA C8BA 117(3)
C5BA C4BA C8BA 120(3)
N2AA C5BA C6BA 130(3)
N2AA C5BA C4BA 114(3)
C6BA C5BA C4BA 116(3)
C7BA C6BA C5BA 122(3)
C7BA C6BA C6DA 121(3)
C5BA C6BA C6DA 116(3)
C4BA C8BA C5DA 113(4)
C4BA C8BA C4DA 111(3)
C5DA C8BA C4DA 112(3)
C7' C6DA C6BA 118(3)
C7' C6DA C7DA 113(3)
C6BA C6DA C7DA 110(3)
C3 C3BA C7BA 123(3)
C3 C3BA C10A 125(2)
C7BA C3BA C10A 112(3)
C8EA C0AA C5EA 108.6(9)
C0AA C8EA N0AA 115.2(8)

loop_
_geom_bond_atom_site_label_1
_geom_bond_atom_site_label_2
_geom_bond_distance
Mo1 O10 1.703(5)
Mo1 O3 1.882(4)
Mo1 O9 1.907(4)
Mo1 O2 1.924(4)
Mo1 O16 1.946(5)
Mo1 O1 2.363(4)
Mo2 N 1.748(6)
Mo2 O4 1.912(5)
Mo2 O11 1.953(5)
Mo2 O5 1.960(5)
Mo2 O8 2.015(5)
Mo2 O1 2.193(4)
Mo3 O12 1.679(5)
Mo3 O5 1.898(4)
Mo3 O15 1.907(5)
Mo3 O9 1.935(4)
Mo3 O7 1.962(5)
Mo3 O1 2.324(4)
Mo4 O6 1.694(5)
Mo4 O8 1.860(4)
Mo4 O7 1.906(4)
Mo4 O3 1.953(4)
Mo4 O13 1.972(5)
Mo4 O1 2.331(4)
Mo5 O17 1.687(5)
Mo5 O11 1.879(5)
Mo5 O13 1.898(5)
Mo5 O2 1.927(4)
Mo5 O14 1.961(5)
Mo5 O1 2.325(4)
Mo6 O19 1.695(5)
Mo6 O16 1.899(5)
Mo6 O14 1.910(5)
Mo6 O4 1.933(5)
Mo6 O15 1.961(5)
Mo6 O1 2.351(4)
N C 1.370(9)
C C2AA 1.392(10)
C C14 1.435(9)
C2 C2AA 1.395(10)
C2 C3 1.407(9)
C3 C3BA 1.39(4)
C3 C20 1.400(10)
C3 C0DA 1.57(2)
C14 C20 1.358(10)
C14 C8AA 1.501(10)
C0DA C9DA 1.34(2)
C0DA C10B 1.37(3)
C1AA C3AA 1.487(11)
C1AA C2AA 1.520(9)
C1AA C4AA 1.538(11)
N1AA C6AA 1.502(9)
N1AA C7AA 1.511(8)
N1AA C4 1.522(9)
N1AA C5 1.539(8)
N0AA C15 1.506(10)
N0AA C9 1.513(10)
N0AA C7 1.532(8)
N0AA C8EA 1.553(13)
N0AA C7EA 1.64(5)
C6AA C11 1.546(10)
C4 C13 1.504(10)
C5 C12 1.510(9)
C6 C4CA 1.500(10)
C6 C7AA 1.514(9)
C7 C5AA 1.511(10)
C8 C5AA 1.521(10)
C8 C3DA 1.527(10)
C9 C19 1.513(10)
C11 C1CA 1.515(12)
C12 C1 1.531(9)
C13 C6CA 1.516(11)
C15 C16 1.519(11)
C16 C8CA 1.497(11)
C19 C2DA 1.470(11)
C9DA C2BA 1.43(3)
C0EA C2BA 1.35(2)
C0EA N2 1.415(19)
C0EA C8DA 1.415(19)
C2BA C9AA 1.519(18)
C10B C8DA 1.43(2)
C8DA C1EA 1.53(2)
C8AA C9EA 1.463(9)
C8AA C9BA 1.470(9)
C8AA C0CA 1.534(9)
C8AA C0FA 1.555(8)
C9AA C0BA 1.53(2)
C9AA C1BA 1.54(3)
C1EA C2EA 1.52(2)
C1EA C3EA 1.61(2)
C1 C3CA 1.517(10)
C7EA C0 1.539(10)
C1CA C2CA 1.509(11)
C4CA C5CA 1.513(11)
C8CA C7CA 1.484(12)
C6CA C18 1.523(12)
C0 C9CA 1.541(10)
C1DA C2DA 1.525(12)
C9CA C4EA 1.534(10)
C6EA C5EA 1.508(9)
C5EA C0AA 1.544(9)
C7BA C6BA 1.27(5)
C7BA C3BA 1.43(3)
C10A C4BA 1.36(5)
C10A C3BA 1.49(5)
C4BA C5BA 1.44(4)
C4BA C8BA 1.54(4)
C5BA N2AA 1.40(4)
C5BA C6BA 1.41(5)
C6BA C6DA 1.55(3)
C8BA C5DA 1.57(5)
C8BA C4DA 1.67(4)
C7DA C6DA 1.55(5)
C6DA C7' 1.48(4)
C0AA C8EA 1.523(8)
